data_4134705
loop_
_publ_author_name
'Beaumier, Evan P.'
'Gordon, Christopher P.'
'Harkins, Robin P.'
'McGreal, Meghan E.'
'Wen, Xuelan'
'Cop\'eret, Christophe'
'Goodpaster, Jason D.'
'Tonks, Ian A.'

_publ_section_title
;
 Cp<sub>2</sub>Ti(\k<sup>2</sup><i>-</i><sup> <i>t</i> </sup>BuNCN<sup>
 <i>t</i> </sup>Bu): A Complex with an Unusual \k<sup>2</sup> Coordination
 Mode of a Heterocumulene Featuring a Free Carbene.
;
_journal_issue 17
_journal_name_full 'Journal of the American Chemical Society'
_journal_page_first 8006
_journal_page_last 8018
_journal_paper_doi 10.1021/jacs.0c02487
_journal_volume 142
_journal_year 2020
_chemical_formula_moiety C19TiN2H28
_chemical_formula_sum 'C19 H28 N2 Ti'
_chemical_formula_weight 332.33
_chemical_name_common Cp2TitBuNCNtBu
_space_group_crystal_system monoclinic
_space_group_IT_number 14
_space_group_name_Hall '-P 2ybc'
_space_group_name_H-M_alt 'P 1 21/c 1'
_atom_sites_solution_hydrogens geom
_audit_creation_method SHELXL-2014/7
_cell_angle_alpha 90
_cell_angle_beta 112.358(2)
_cell_angle_gamma 90
_cell_formula_units_Z 4
_cell_length_a 15.4192(7)
_cell_length_b 8.5253(4)
_cell_length_c 14.8104(7)
_cell_measurement_reflns_used 9937
_cell_measurement_temperature 100(2)
_cell_measurement_theta_max 30.54
_cell_measurement_theta_min 2.77
_cell_volume 1800.52(15)
_computing_cell_refinement 'SAINT, Bruker'
_computing_data_collection 'SMART, Bruker'
_computing_data_reduction 'SAINT, Bruker'
_computing_molecular_graphics 'SHELXTL, Bruker'
_computing_structure_refinement 'SHELXL-2014/7 (Sheldrick, 2014)'
_computing_structure_solution 'SHELXS-97 (Sheldrick 2008)'
_diffrn_ambient_temperature 100(2)
_diffrn_measured_fraction_theta_full 1.000
_diffrn_measured_fraction_theta_max 0.999
_diffrn_measurement_device_type 'Bruker SMART Platform CCD'
_diffrn_measurement_method 'area detector, omega scans per phi'
_diffrn_radiation_type MoK\a
_diffrn_radiation_wavelength 0.71073
_diffrn_reflns_av_R_equivalents 0.0534
_diffrn_reflns_av_unetI/netI 0.0182
_diffrn_reflns_Laue_measured_fraction_full 1.000
_diffrn_reflns_Laue_measured_fraction_max 0.999
_diffrn_reflns_limit_h_max 22
_diffrn_reflns_limit_h_min -22
_diffrn_reflns_limit_k_max 12
_diffrn_reflns_limit_k_min -12
_diffrn_reflns_limit_l_max 21
_diffrn_reflns_limit_l_min -20
_diffrn_reflns_number 77185
_diffrn_reflns_point_group_measured_fraction_full 1.000
_diffrn_reflns_point_group_measured_fraction_max 0.999
_diffrn_reflns_theta_full 25.242
_diffrn_reflns_theta_max 30.587
_diffrn_reflns_theta_min 2.767
_diffrn_source fine
_exptl_absorpt_coefficient_mu 0.474
_exptl_absorpt_correction_T_max 0.7461
_exptl_absorpt_correction_T_min 0.6998
_exptl_absorpt_correction_type multi-scan
_exptl_absorpt_process_details 'SADABS, R. Blessing, 1995'
_exptl_crystal_colour Red
_exptl_crystal_density_diffrn 1.226
_exptl_crystal_description Plates
_exptl_crystal_F_000 712
_exptl_crystal_size_max 0.120
_exptl_crystal_size_mid 0.100
_exptl_crystal_size_min 0.040
_refine_diff_density_max 0.474
_refine_diff_density_min -0.474
_refine_diff_density_rms 0.050
_refine_ls_extinction_method none
_refine_ls_goodness_of_fit_ref 1.042
_refine_ls_hydrogen_treatment constr
_refine_ls_matrix_type full
_refine_ls_number_parameters 205
_refine_ls_number_reflns 5519
_refine_ls_number_restraints 0
_refine_ls_restrained_S_all 1.042
_refine_ls_R_factor_all 0.0349
_refine_ls_R_factor_gt 0.0287
_refine_ls_shift/su_max 0.002
_refine_ls_shift/su_mean 0.000
_refine_ls_structure_factor_coef Fsqd
_refine_ls_weighting_details 'w=1/[\s^2^(Fo^2^)+(0.0385P)^2^+0.7893P] where P=(Fo^2^+2Fc^2^)/3'
_refine_ls_weighting_scheme calc
_refine_ls_wR_factor_gt 0.0771
_refine_ls_wR_factor_ref 0.0803
_reflns_Friedel_coverage 0.000
_reflns_number_gt 4863
_reflns_number_total 5519
_reflns_threshold_expression 'I > 2\s(I)'
_cod_data_source_file ja0c02487_si_003.cif
_cod_data_source_block 19026_a
_cod_depositor_comments 'Adding full bibliography for 4134704--4134710.cif.'
_cod_original_sg_symbol_H-M 'P 2(1)/c'
_cod_database_code 4134705
_shelx_shelxl_version_number 2014/7
_shelx_space_group_comment
;
The symmetry employed for this shelxl refinement is uniquely defined
by the following loop, which should always be used as a source of
symmetry information in preference to the above space-group names.
They are only intended as comments.
;
_shelx_estimated_absorpt_t_min 0.945
_shelx_estimated_absorpt_t_max 0.981

loop_
_space_group_symop_operation_xyz
'x, y, z'
'-x, y+1/2, -z+1/2'
'-x, -y, -z'
'x, -y-1/2, z-1/2'

loop_
_atom_site_label
_atom_site_type_symbol
_atom_site_fract_x
_atom_site_fract_y
_atom_site_fract_z
_atom_site_U_iso_or_equiv
_atom_site_adp_type
_atom_site_occupancy
_atom_site_site_symmetry_order
_atom_site_calc_flag
_atom_site_refinement_flags_posn
_atom_site_refinement_flags_adp
_atom_site_refinement_flags_occupancy
_atom_site_disorder_assembly
_atom_site_disorder_group
C1 C 0.68950(7) 0.40349(12) 0.77145(7) 0.01501(18) Uani 1 1 d . . . . .
Ti1 Ti 0.79874(2) 0.36802(2) 0.70536(2) 0.01149(5) Uani 1 1 d . . . . .
N1 N 0.76662(6) 0.49003(10) 0.80385(6) 0.01546(16) Uani 1 1 d . . . . .
C11 C 0.80991(8) 0.61829(13) 0.63602(8) 0.0212(2) Uani 1 1 d . . . . .
H00L H 0.8334 0.7174 0.6735 0.025 Uiso 1 1 calc R U . . .
C2 C 0.78062(8) 0.61371(12) 0.87788(8) 0.0193(2) Uani 1 1 d . . . . .
N2 N 0.67450(6) 0.29478(10) 0.70362(6) 0.01388(16) Uani 1 1 d . . . . .
C12 C 0.86322(8) 0.51452(13) 0.60451(8) 0.0212(2) Uani 1 1 d . . . . .
H12 H 0.9313 0.5260 0.6167 0.025 Uiso 1 1 calc R U . . .
C13 C 0.80133(9) 0.40185(14) 0.54289(8) 0.0234(2) Uani 1 1 d . . . . .
H00J H 0.8185 0.3194 0.5046 0.028 Uiso 1 1 calc R U . . .
C14 C 0.71003(8) 0.43729(15) 0.53605(8) 0.0245(2) Uani 1 1 d . . . . .
H00K H 0.6512 0.3852 0.4916 0.029 Uiso 1 1 calc R U . . .
C15 C 0.96051(7) 0.30412(13) 0.79755(9) 0.0234(2) Uani 1 1 d . . . . .
H15 H 1.0143 0.3794 0.8174 0.028 Uiso 1 1 calc R U . . .
C16 C 0.93026(8) 0.20906(14) 0.71318(9) 0.0238(2) Uani 1 1 d . . . . .
H00P H 0.9590 0.2063 0.6630 0.029 Uiso 1 1 calc R U . . .
C17 C 0.86104(8) 0.10538(12) 0.71800(8) 0.0192(2) Uani 1 1 d . . . . .
H17 H 0.8323 0.0168 0.6720 0.023 Uiso 1 1 calc R U . . .
C18 C 0.85090(7) 0.13324(12) 0.80775(8) 0.01637(19) Uani 1 1 d . . . . .
H18 H 0.8119 0.0697 0.8348 0.020 Uiso 1 1 calc R U . . .
C19 C 0.91212(7) 0.25438(12) 0.85640(8) 0.0190(2) Uani 1 1 d . . . . .
H19 H 0.9241 0.2919 0.9241 0.023 Uiso 1 1 calc R U . . .
C3 C 0.88235(9) 0.66786(19) 0.91288(13) 0.0475(5) Uani 1 1 d . . . . .
H00T H 0.8922 0.7548 0.9590 0.071 Uiso 1 1 calc R U . . .
H00U H 0.8963 0.7029 0.8568 0.071 Uiso 1 1 calc R U . . .
H00V H 0.9239 0.5806 0.9453 0.071 Uiso 1 1 calc R U . . .
C4 C 0.71706(8) 0.75247(13) 0.83220(9) 0.0227(2) Uani 1 1 d . . . . .
H00M H 0.7259 0.8336 0.8818 0.034 Uiso 1 1 calc R U . . .
H00N H 0.6515 0.7178 0.8064 0.034 Uiso 1 1 calc R U . . .
H00O H 0.7328 0.7954 0.7790 0.034 Uiso 1 1 calc R U . . .
C5 C 0.75657(17) 0.54931(17) 0.96132(11) 0.0577(6) Uani 1 1 d . . . . .
H00W H 0.7606 0.6338 1.0076 0.086 Uiso 1 1 calc R U . . .
H00X H 0.8009 0.4659 0.9947 0.086 Uiso 1 1 calc R U . . .
H00Y H 0.6927 0.5068 0.9353 0.086 Uiso 1 1 calc R U . . .
C6 C 0.58805(7) 0.19969(12) 0.66739(8) 0.01642(19) Uani 1 1 d . . . . .
C7 C 0.60715(8) 0.05854(13) 0.61410(9) 0.0235(2) Uani 1 1 d . . . . .
H00F H 0.5514 -0.0085 0.5899 0.035 Uiso 1 1 calc R U . . .
H00G H 0.6601 -0.0015 0.6592 0.035 Uiso 1 1 calc R U . . .
H00H H 0.6222 0.0950 0.5590 0.035 Uiso 1 1 calc R U . . .
C8 C 0.56364(8) 0.14376(15) 0.75312(9) 0.0248(2) Uani 1 1 d . . . . .
H00Q H 0.5079 0.0767 0.7287 0.037 Uiso 1 1 calc R U . . .
H00R H 0.5510 0.2347 0.7867 0.037 Uiso 1 1 calc R U . . .
H00S H 0.6164 0.0840 0.7988 0.037 Uiso 1 1 calc R U . . .
C9 C 0.50744(8) 0.29821(14) 0.59723(8) 0.0225(2) Uani 1 1 d . . . . .
H9 H 0.4500 0.2352 0.5733 0.034 Uiso 1 1 calc R U . . .
H00D H 0.5230 0.3317 0.5419 0.034 Uiso 1 1 calc R U . . .
H00E H 0.4978 0.3907 0.6316 0.034 Uiso 1 1 calc R U . . .
C10 C 0.71504(8) 0.57049(14) 0.59411(8) 0.0231(2) Uani 1 1 d . . . . .
H00I H 0.6603 0.6304 0.5967 0.028 Uiso 1 1 calc R U . . .

loop_
_atom_site_aniso_label
_atom_site_aniso_U_11
_atom_site_aniso_U_22
_atom_site_aniso_U_33
_atom_site_aniso_U_23
_atom_site_aniso_U_13
_atom_site_aniso_U_12
C1 0.0144(4) 0.0172(4) 0.0138(4) 0.0022(3) 0.0057(3) 0.0039(3)
Ti1 0.01141(8) 0.01122(8) 0.01189(9) 0.00082(6) 0.00448(6) 0.00045(6)
N1 0.0155(4) 0.0150(4) 0.0140(4) -0.0027(3) 0.0035(3) 0.0023(3)
C11 0.0267(5) 0.0148(4) 0.0230(5) 0.0052(4) 0.0106(4) -0.0010(4)
C2 0.0262(5) 0.0140(4) 0.0150(4) -0.0030(3) 0.0049(4) 0.0041(4)
N2 0.0122(4) 0.0155(4) 0.0141(4) 0.0002(3) 0.0052(3) -0.0002(3)
C12 0.0230(5) 0.0206(5) 0.0236(5) 0.0061(4) 0.0129(4) -0.0013(4)
C13 0.0351(6) 0.0221(5) 0.0175(5) 0.0023(4) 0.0152(5) -0.0026(5)
C14 0.0251(5) 0.0317(6) 0.0132(5) 0.0067(4) 0.0033(4) -0.0073(5)
C15 0.0114(4) 0.0188(5) 0.0363(6) 0.0059(4) 0.0051(4) 0.0018(4)
C16 0.0223(5) 0.0239(5) 0.0318(6) 0.0079(4) 0.0176(5) 0.0101(4)
C17 0.0221(5) 0.0146(4) 0.0201(5) -0.0004(4) 0.0071(4) 0.0050(4)
C18 0.0162(4) 0.0139(4) 0.0179(5) 0.0034(3) 0.0052(4) 0.0027(3)
C19 0.0165(5) 0.0166(5) 0.0181(5) 0.0001(4) 0.0000(4) 0.0041(4)
C3 0.0211(6) 0.0433(8) 0.0567(10) -0.0355(7) -0.0091(6) 0.0081(6)
C4 0.0223(5) 0.0150(5) 0.0305(6) -0.0019(4) 0.0096(4) 0.0030(4)
C5 0.1404(19) 0.0183(6) 0.0251(7) -0.0025(5) 0.0436(10) -0.0021(8)
C6 0.0125(4) 0.0181(5) 0.0173(4) 0.0019(4) 0.0041(4) -0.0019(3)
C7 0.0215(5) 0.0191(5) 0.0263(6) -0.0043(4) 0.0053(4) -0.0041(4)
C8 0.0193(5) 0.0315(6) 0.0243(5) 0.0070(4) 0.0093(4) -0.0039(4)
C9 0.0145(5) 0.0273(6) 0.0227(5) 0.0049(4) 0.0035(4) 0.0014(4)
C10 0.0220(5) 0.0246(5) 0.0221(5) 0.0123(4) 0.0078(4) 0.0066(4)

loop_
_atom_type_symbol
_atom_type_description
_atom_type_scat_dispersion_real
_atom_type_scat_dispersion_imag
_atom_type_scat_source
C C 0.0033 0.0016 'International Tables Vol C Tables 4.2.6.8 and 6.1.1.4'
H H 0.0000 0.0000 'International Tables Vol C Tables 4.2.6.8 and 6.1.1.4'
N N 0.0061 0.0033 'International Tables Vol C Tables 4.2.6.8 and 6.1.1.4'
Ti Ti 0.2776 0.4457 'International Tables Vol C Tables 4.2.6.8 and 6.1.1.4'

loop_
_geom_angle_atom_site_label_1
_geom_angle_atom_site_label_2
_geom_angle_atom_site_label_3
_geom_angle
_geom_angle_site_symmetry_1
_geom_angle_site_symmetry_3
_geom_angle_publ_flag
N2 C1 N1 122.66(9) . . ?
N2 C1 Ti1 61.45(5) . . ?
N1 C1 Ti1 61.23(5) . . ?
N1 Ti1 N2 70.80(4) . . ?
N1 Ti1 C1 35.46(4) . . ?
N2 Ti1 C1 35.35(4) . . ?
N1 Ti1 C10 84.77(4) . . ?
N2 Ti1 C10 87.33(4) . . ?
C1 Ti1 C10 84.64(4) . . ?
N1 Ti1 C11 85.86(4) . . ?
N2 Ti1 C11 119.64(4) . . ?
C1 Ti1 C11 104.59(4) . . ?
C10 Ti1 C11 34.29(4) . . ?
N1 Ti1 C16 134.09(4) . . ?
N2 Ti1 C16 127.51(4) . . ?
C1 Ti1 C16 143.67(4) . . ?
C10 Ti1 C16 131.51(4) . . ?
C11 Ti1 C16 108.95(4) . . ?
N1 Ti1 C15 101.22(4) . . ?
N2 Ti1 C15 135.69(4) . . ?
C1 Ti1 C15 124.41(4) . . ?
C10 Ti1 C15 136.39(4) . . ?
C11 Ti1 C15 102.49(4) . . ?
C16 Ti1 C15 34.12(4) . . ?
N1 Ti1 C17 128.81(4) . . ?
N2 Ti1 C17 93.56(4) . . ?
C1 Ti1 C17 115.41(4) . . ?
C10 Ti1 C17 144.62(4) . . ?
C11 Ti1 C17 139.94(4) . . ?
C16 Ti1 C17 33.97(4) . . ?
C15 Ti1 C17 56.66(4) . . ?
N1 Ti1 C14 115.33(4) . . ?
N2 Ti1 C14 84.40(4) . . ?
C1 Ti1 C14 101.20(4) . . ?
C10 Ti1 C14 33.94(4) . . ?
C11 Ti1 C14 56.39(4) . . ?
C16 Ti1 C14 108.67(4) . . ?
C15 Ti1 C14 134.11(4) . . ?
C17 Ti1 C14 110.89(4) . . ?
N1 Ti1 C12 116.96(4) . . ?
N2 Ti1 C12 139.82(4) . . ?
C1 Ti1 C12 137.85(4) . . ?
C10 Ti1 C12 56.40(4) . . ?
C11 Ti1 C12 33.74(4) . . ?
C16 Ti1 C12 77.56(4) . . ?
C15 Ti1 C12 83.51(4) . . ?
C17 Ti1 C12 106.28(4) . . ?
C14 Ti1 C12 56.08(4) . . ?
N1 Ti1 C13 139.40(4) . . ?
N2 Ti1 C13 113.47(4) . . ?
C1 Ti1 C13 134.74(4) . . ?
C10 Ti1 C13 56.16(4) . . ?
C11 Ti1 C13 56.12(4) . . ?
C16 Ti1 C13 77.53(4) . . ?
C15 Ti1 C13 100.61(4) . . ?
C17 Ti1 C13 91.76(4) . . ?
C14 Ti1 C13 33.56(4) . . ?
C12 Ti1 C13 33.80(4) . . ?
N1 Ti1 C19 80.14(4) . . ?
N2 Ti1 C19 103.56(4) . . ?
C1 Ti1 C19 92.74(4) . . ?
C10 Ti1 C19 157.17(4) . . ?
C11 Ti1 C19 126.74(4) . . ?
C16 Ti1 C19 55.83(4) . . ?
C15 Ti1 C19 33.73(4) . . ?
C17 Ti1 C19 55.88(4) . . ?
C14 Ti1 C19 164.41(4) . . ?
C12 Ti1 C19 116.54(4) . . ?
C13 Ti1 C19 132.27(4) . . ?
C1 N1 C2 121.62(9) . . ?
C1 N1 Ti1 83.30(6) . . ?
C2 N1 Ti1 154.90(8) . . ?
C12 C11 C10 108.14(10) . . ?
C12 C11 Ti1 74.25(6) . . ?
C10 C11 Ti1 72.62(6) . . ?
C12 C11 H00L 125.7 . . ?
C10 C11 H00L 125.7 . . ?
Ti1 C11 H00L 125.7 . . ?
N1 C2 C4 109.73(9) . . ?
N1 C2 C5 109.48(9) . . ?
C4 C2 C5 109.09(11) . . ?
N1 C2 C3 108.04(10) . . ?
C4 C2 C3 108.74(10) . . ?
C5 C2 C3 111.73(14) . . ?
C1 N2 C6 122.31(9) . . ?
C1 N2 Ti1 83.21(6) . . ?
C6 N2 Ti1 154.41(7) . . ?
C11 C12 C13 107.81(10) . . ?
C11 C12 Ti1 72.01(6) . . ?
C13 C12 Ti1 73.41(6) . . ?
C11 C12 H12 125.9 . . ?
C13 C12 H12 125.9 . . ?
Ti1 C12 H12 125.9 . . ?
C14 C13 C12 108.16(11) . . ?
C14 C13 Ti1 72.82(6) . . ?
C12 C13 Ti1 72.79(6) . . ?
C14 C13 H00J 125.7 . . ?
C12 C13 H00J 125.7 . . ?
Ti1 C13 H00J 125.7 . . ?
C13 C14 C10 107.97(10) . . ?
C13 C14 Ti1 73.62(6) . . ?
C10 C14 Ti1 71.77(6) . . ?
C13 C14 H00K 125.8 . . ?
C10 C14 H00K 125.8 . . ?
Ti1 C14 H00K 125.8 . . ?
C19 C15 C16 107.46(10) . . ?
C19 C15 Ti1 74.99(6) . . ?
C16 C15 Ti1 72.88(6) . . ?
C19 C15 H15 125.9 . . ?
C16 C15 H15 125.9 . . ?
Ti1 C15 H15 125.9 . . ?
C17 C16 C15 108.48(10) . . ?
C17 C16 Ti1 73.42(6) . . ?
C15 C16 Ti1 73.00(6) . . ?
C17 C16 H00P 125.5 . . ?
C15 C16 H00P 125.5 . . ?
Ti1 C16 H00P 125.5 . . ?
C16 C17 C18 107.38(10) . . ?
C16 C17 Ti1 72.60(6) . . ?
C18 C17 Ti1 74.61(6) . . ?
C16 C17 H17 126.0 . . ?
C18 C17 H17 126.0 . . ?
Ti1 C17 H17 126.0 . . ?
C19 C18 C17 108.25(10) . . ?
C19 C18 Ti1 73.42(6) . . ?
C17 C18 Ti1 71.59(6) . . ?
C19 C18 H18 125.7 . . ?
C17 C18 H18 125.7 . . ?
Ti1 C18 H18 125.7 . . ?
C18 C19 C15 108.38(10) . . ?
C18 C19 Ti1 73.44(6) . . ?
C15 C19 Ti1 71.28(6) . . ?
C18 C19 H19 125.7 . . ?
C15 C19 H19 125.7 . . ?
Ti1 C19 H19 125.7 . . ?
C2 C3 H00T 109.5 . . ?
C2 C3 H00U 109.5 . . ?
H00T C3 H00U 109.5 . . ?
C2 C3 H00V 109.5 . . ?
H00T C3 H00V 109.5 . . ?
H00U C3 H00V 109.5 . . ?
C2 C4 H00M 109.5 . . ?
C2 C4 H00N 109.5 . . ?
H00M C4 H00N 109.5 . . ?
C2 C4 H00O 109.5 . . ?
H00M C4 H00O 109.5 . . ?
H00N C4 H00O 109.5 . . ?
C2 C5 H00W 109.5 . . ?
C2 C5 H00X 109.5 . . ?
H00W C5 H00X 109.5 . . ?
C2 C5 H00Y 109.5 . . ?
H00W C5 H00Y 109.5 . . ?
H00X C5 H00Y 109.5 . . ?
N2 C6 C7 107.18(8) . . ?
N2 C6 C8 110.03(9) . . ?
C7 C6 C8 109.85(9) . . ?
N2 C6 C9 109.45(9) . . ?
C7 C6 C9 110.33(9) . . ?
C8 C6 C9 109.95(9) . . ?
C6 C7 H00F 109.5 . . ?
C6 C7 H00G 109.5 . . ?
H00F C7 H00G 109.5 . . ?
C6 C7 H00H 109.5 . . ?
H00F C7 H00H 109.5 . . ?
H00G C7 H00H 109.5 . . ?
C6 C8 H00Q 109.5 . . ?
C6 C8 H00R 109.5 . . ?
H00Q C8 H00R 109.5 . . ?
C6 C8 H00S 109.5 . . ?
H00Q C8 H00S 109.5 . . ?
H00R C8 H00S 109.5 . . ?
C6 C9 H9 109.5 . . ?
C6 C9 H00D 109.5 . . ?
H9 C9 H00D 109.5 . . ?
C6 C9 H00E 109.5 . . ?
H9 C9 H00E 109.5 . . ?
H00D C9 H00E 109.5 . . ?
C14 C10 C11 107.91(10) . . ?
C14 C10 Ti1 74.29(6) . . ?
C11 C10 Ti1 73.09(6) . . ?
C14 C10 H00I 125.7 . . ?
C11 C10 H00I 125.7 . . ?
Ti1 C10 H00I 125.7 . . ?

loop_
_geom_bond_atom_site_label_1
_geom_bond_atom_site_label_2
_geom_bond_distance
_geom_bond_site_symmetry_2
_geom_bond_publ_flag
C1 N2 1.3210(13) . ?
C1 N1 1.3246(13) . ?
C1 Ti1 2.2674(10) . ?
Ti1 N1 2.0012(9) . ?
Ti1 N2 2.0057(8) . ?
Ti1 C10 2.3962(11) . ?
Ti1 C11 2.4023(11) . ?
Ti1 C16 2.4050(11) . ?
Ti1 C15 2.4066(11) . ?
Ti1 C17 2.4155(10) . ?
Ti1 C14 2.4285(11) . ?
Ti1 C12 2.4308(11) . ?
Ti1 C13 2.4388(11) . ?
Ti1 C19 2.4544(10) . ?
N1 C2 1.4766(13) . ?
C11 C12 1.4028(16) . ?
C11 C10 1.4144(17) . ?
C11 H00L 1.0000 . ?
C2 C4 1.5209(15) . ?
C2 C5 1.5216(18) . ?
C2 C3 1.5243(19) . ?
N2 C6 1.4758(13) . ?
C12 C13 1.4154(17) . ?
C12 H12 1.0000 . ?
C13 C14 1.4053(18) . ?
C13 H00J 1.0000 . ?
C14 C10 1.4086(18) . ?
C14 H00K 1.0000 . ?
C15 C19 1.4109(16) . ?
C15 C16 1.4116(18) . ?
C15 H15 1.0000 . ?
C16 C17 1.4083(16) . ?
C16 H00P 1.0000 . ?
C17 C18 1.4163(15) . ?
C17 H17 1.0000 . ?
C18 C19 1.3998(15) . ?
C18 H18 1.0000 . ?
C19 H19 1.0000 . ?
C3 H00T 0.9800 . ?
C3 H00U 0.9800 . ?
C3 H00V 0.9800 . ?
C4 H00M 0.9800 . ?
C4 H00N 0.9800 . ?
C4 H00O 0.9800 . ?
C5 H00W 0.9800 . ?
C5 H00X 0.9800 . ?
C5 H00Y 0.9800 . ?
C6 C7 1.5280(16) . ?
C6 C8 1.5311(15) . ?
C6 C9 1.5321(15) . ?
C7 H00F 0.9800 . ?
C7 H00G 0.9800 . ?
C7 H00H 0.9800 . ?
C8 H00Q 0.9800 . ?
C8 H00R 0.9800 . ?
C8 H00S 0.9800 . ?
C9 H9 0.9800 . ?
C9 H00D 0.9800 . ?
C9 H00E 0.9800 . ?
C10 H00I 1.0000 . ?

loop_
_geom_torsion_atom_site_label_1
_geom_torsion_atom_site_label_2
_geom_torsion_atom_site_label_3
_geom_torsion_atom_site_label_4
_geom_torsion
_geom_torsion_site_symmetry_1
_geom_torsion_site_symmetry_2
_geom_torsion_site_symmetry_3
_geom_torsion_site_symmetry_4
_geom_torsion_publ_flag
N2 C1 N1 C2 178.36(9) . . . . ?
Ti1 C1 N1 C2 176.83(10) . . . . ?
N2 C1 N1 Ti1 1.54(10) . . . . ?
C1 N1 C2 C4 -72.37(12) . . . . ?
Ti1 N1 C2 C4 100.18(17) . . . . ?
C1 N1 C2 C5 47.32(15) . . . . ?
Ti1 N1 C2 C5 -140.13(17) . . . . ?
C1 N1 C2 C3 169.21(11) . . . . ?
Ti1 N1 C2 C3 -18.2(2) . . . . ?
N1 C1 N2 C6 -179.52(9) . . . . ?
Ti1 C1 N2 C6 -177.99(10) . . . . ?
N1 C1 N2 Ti1 -1.53(10) . . . . ?
C10 C11 C12 C13 -0.04(12) . . . . ?
Ti1 C11 C12 C13 65.19(8) . . . . ?
C10 C11 C12 Ti1 -65.23(7) . . . . ?
C11 C12 C13 C14 0.45(12) . . . . ?
Ti1 C12 C13 C14 64.72(8) . . . . ?
C11 C12 C13 Ti1 -64.27(8) . . . . ?
C12 C13 C14 C10 -0.69(12) . . . . ?
Ti1 C13 C14 C10 64.01(8) . . . . ?
C12 C13 C14 Ti1 -64.70(8) . . . . ?
C19 C15 C16 C17 2.24(12) . . . . ?
Ti1 C15 C16 C17 -65.37(8) . . . . ?
C19 C15 C16 Ti1 67.61(7) . . . . ?
C15 C16 C17 C18 -1.98(12) . . . . ?
Ti1 C16 C17 C18 -67.08(7) . . . . ?
C15 C16 C17 Ti1 65.10(8) . . . . ?
C16 C17 C18 C19 0.97(12) . . . . ?
Ti1 C17 C18 C19 -64.76(7) . . . . ?
C16 C17 C18 Ti1 65.73(7) . . . . ?
C17 C18 C19 C15 0.41(12) . . . . ?
Ti1 C18 C19 C15 -63.15(7) . . . . ?
C17 C18 C19 Ti1 63.57(7) . . . . ?
C16 C15 C19 C18 -1.63(12) . . . . ?
Ti1 C15 C19 C18 64.55(7) . . . . ?
C16 C15 C19 Ti1 -66.18(7) . . . . ?
C1 N2 C6 C7 -163.73(9) . . . . ?
Ti1 N2 C6 C7 20.9(2) . . . . ?
C1 N2 C6 C8 -44.33(13) . . . . ?
Ti1 N2 C6 C8 140.30(14) . . . . ?
C1 N2 C6 C9 76.60(12) . . . . ?
Ti1 N2 C6 C9 -98.78(16) . . . . ?
C13 C14 C10 C11 0.67(12) . . . . ?
Ti1 C14 C10 C11 65.90(7) . . . . ?
C13 C14 C10 Ti1 -65.23(8) . . . . ?
C12 C11 C10 C14 -0.39(12) . . . . ?
Ti1 C11 C10 C14 -66.69(8) . . . . ?
C12 C11 C10 Ti1 66.30(8) . . . . ?
